data_2013894
loop_
_publ_author_name
'Kemmitt, Tim'
'Gainsford, Graeme J.'
'Al-Salim, Najeh I.'

_publ_section_title
;
 An oxo-bridged centrosymmetric tetranuclear titanium compound
;
_journal_issue 2
_journal_name_full 'Acta Crystallographica Section C'
_journal_page_first m42
_journal_page_last m43
_journal_paper_doi 10.1107/S0108270103027902
_journal_volume 60
_journal_year 2004
_chemical_formula_iupac '[Ti4 O2 (C5 H11 N1 O2)2 (C4 H9 O1)8]'
_chemical_formula_moiety 'C42 H94 N2 O14 Ti4'
_chemical_formula_sum 'C42 H94 N2 O14 Ti4'
_chemical_formula_weight 1042.79
_chemical_name_systematic
;
octa-tert-butoxy-bis[\m~3~-2,2'-(N-methylimino)diethanolato]di-\m-oxo-
tetratitanium(IV)
;
_space_group_IT_number 14
_symmetry_cell_setting monoclinic
_symmetry_space_group_name_Hall '-P 2yn'
_symmetry_space_group_name_H-M 'P 1 21/n 1'
_atom_sites_solution_hydrogens geom
_atom_sites_solution_primary direct
_atom_sites_solution_secondary difmap
_audit_creation_method SHELXL97
_cell_angle_alpha 90
_cell_angle_beta 102.436(2)
_cell_angle_gamma 90
_cell_formula_units_Z 2
_cell_length_a 9.2937(10)
_cell_length_b 23.058(3)
_cell_length_c 13.5360(16)
_cell_measurement_reflns_used 5496
_cell_measurement_temperature 163(2)
_cell_measurement_theta_max 23.76
_cell_measurement_theta_min 2.34
_cell_volume 2832.6(6)
_computing_cell_refinement SMART
_computing_data_collection 'SMART (Siemens, 1996)'
_computing_data_reduction 'SAINT (Siemens, 1996) and SADABS (Sheldrick, 1996)'
_computing_molecular_graphics 'ORTEP-3 for Windows (Farrugia, 1997)'
_computing_publication_material SHELXL97
_computing_structure_refinement 'SHELXL97 (Sheldrick, 1997)'
_computing_structure_solution 'SHELXS97 (Sheldrick, 1997)'
_diffrn_ambient_temperature 163(2)
_diffrn_detector_area_resol_mean 8.192
_diffrn_measured_fraction_theta_full 0.977
_diffrn_measured_fraction_theta_max 0.977
_diffrn_measurement_device_type 'Siemens SMART CCD area-detector'
_diffrn_measurement_method '\f and \w'
_diffrn_radiation_monochromator graphite
_diffrn_radiation_source 'fine-focus sealed tube'
_diffrn_radiation_type MoK\a
_diffrn_radiation_wavelength 0.71073
_diffrn_reflns_av_R_equivalents 0.081
_diffrn_reflns_av_sigmaI/netI 0.068
_diffrn_reflns_limit_h_max 6
_diffrn_reflns_limit_h_min -11
_diffrn_reflns_limit_k_max 28
_diffrn_reflns_limit_k_min -28
_diffrn_reflns_limit_l_max 16
_diffrn_reflns_limit_l_min -16
_diffrn_reflns_number 33365
_diffrn_reflns_theta_full 26.41
_diffrn_reflns_theta_max 26.41
_diffrn_reflns_theta_min 1.77
_diffrn_standards_decay_% 0
_diffrn_standards_number 0
_exptl_absorpt_coefficient_mu 0.598
_exptl_absorpt_correction_T_max 0.914
_exptl_absorpt_correction_T_min 0.678
_exptl_absorpt_correction_type multi-scan
_exptl_absorpt_process_details '(Blessing, 1995)'
_exptl_crystal_colour colourless
_exptl_crystal_density_diffrn 1.223
_exptl_crystal_density_meas ?
_exptl_crystal_density_method 'not measured'
_exptl_crystal_description block
_exptl_crystal_F_000 1120
_exptl_crystal_size_max 0.36
_exptl_crystal_size_mid 0.15
_exptl_crystal_size_min 0.15
_refine_diff_density_max 0.34
_refine_diff_density_min -0.28
_refine_ls_extinction_method none
_refine_ls_goodness_of_fit_ref 1.006
_refine_ls_hydrogen_treatment constr
_refine_ls_matrix_type full
_refine_ls_number_parameters 291
_refine_ls_number_reflns 5693
_refine_ls_number_restraints 0
_refine_ls_restrained_S_all 1.006
_refine_ls_R_factor_all 0.091
_refine_ls_R_factor_gt 0.043
_refine_ls_shift/su_max 0.001
_refine_ls_shift/su_mean 0.000
_refine_ls_structure_factor_coef Fsqd
_refine_ls_weighting_details 'calc w = 1/[\s^2^(Fo^2^)+(0.0351P)^2^+1.5206P] where P=(Fo^2^+2Fc^2^)/3'
_refine_ls_weighting_scheme calc
_refine_ls_wR_factor_gt 0.083
_refine_ls_wR_factor_ref 0.098
_reflns_number_gt 3634
_reflns_number_total 5693
_reflns_threshold_expression I>2\s(I)
_cod_data_source_file ta1427.cif
_cod_data_source_block I
_cod_depositor_comments
;
The following automatic conversions were performed:
'_symmetry_cell_setting' value 'Monoclinic' changed to 'monoclinic'
according to '/home/saulius/struct/CIF-dictionaries/cif_core.dic'
dictionary named 'cif_core.dic' version 2.4.1 from
2010-06-29.

'_geom_bond_publ_flag' value 'Y' changed to 'y' according to
'/home/saulius/struct/CIF-dictionaries/cif_core.dic' dictionary named
'cif_core.dic' version 2.4.1 from 2010-06-29 (11 times).

Automatic conversion script
Id: cif_fix_enum 1527 2010-12-29 10:47:43Z saulius 

The following automatic conversions were performed:

'_symmetry_cell_setting' value 'Monoclinic' changed to 'monoclinic'
according to /home/saulius/struct/CIF-dictionaries/cif_core.dic
dictionary named 'cif_core.dic' version 2.4.1 from
2010-06-29.

'_geom_bond_publ_flag' value 'Y' changed to 'y'
according to /home/saulius/struct/CIF-dictionaries/cif_core.dic
dictionary named 'cif_core.dic' version 2.4.1 from 2010-06-29 (11
times).

Automatic conversion script
Id: cif_fix_values 1715 2011-07-08 13:25:40Z adriana 

The following automatic conversions were performed:

'_exptl_crystal_density_meas' value 'not measured' was changed to '?'
- the value is perceived as not measured.

Automatic conversion script
Id: cif_fix_values 3008 2015-01-20 13:52:24Z robertas 
;
_cod_original_cell_volume 2832.7(6)
_cod_original_sg_symbol_H-M 'P 21/n'
_cod_database_code 2013894
_cod_database_fobs_code 2013894

loop_
_symmetry_equiv_pos_as_xyz
'x, y, z'
'-x+1/2, y+1/2, -z+1/2'
'-x, -y, -z'
'x-1/2, -y-1/2, z-1/2'

loop_
_atom_site_label
_atom_site_fract_x
_atom_site_fract_y
_atom_site_fract_z
_atom_site_U_iso_or_equiv
_atom_site_adp_type
_atom_site_calc_flag
_atom_site_refinement_flags
_atom_site_occupancy
_atom_site_disorder_assembly
_atom_site_disorder_group
_atom_site_type_symbol
Ti1 0.19063(6) 0.11133(2) 0.72467(4) 0.02662(14) Uani d . 1 . . Ti
Ti2 0.06662(5) -0.00141(2) 0.62365(3) 0.02170(12) Uani d . 1 . . Ti
O1 0.26024(19) 0.02810(8) 0.69609(13) 0.0273(4) Uani d . 1 . . O
O2 0.10824(18) 0.02296(7) 0.48488(12) 0.0215(4) Uani d . 1 . . O
O3 0.01569(19) 0.06678(7) 0.66401(13) 0.0254(4) Uani d . 1 . . O
O4 0.0217(2) -0.05266(8) 0.71304(13) 0.0306(5) Uani d . 1 . . O
O5 0.2957(2) 0.10188(9) 0.85277(14) 0.0424(5) Uani d . 1 . . O
O6 0.3001(2) 0.14026(8) 0.64192(14) 0.0334(5) Uani d . 1 . . O
O7 0.0833(2) 0.17403(8) 0.74002(16) 0.0403(5) Uani d . 1 A . O
N1 0.2475(2) -0.06676(9) 0.58990(17) 0.0278(5) Uani d . 1 . . N
C1 0.3960(3) -0.00117(12) 0.7124(2) 0.0341(7) Uani d . 1 . . C
H1A 0.4468 0.0016 0.7845 0.041 Uiso calc R 1 . . H
H1B 0.4601 0.0163 0.6708 0.041 Uiso calc R 1 . . H
C2 0.3645(3) -0.06397(12) 0.6831(2) 0.0360(7) Uani d . 1 . . C
H2A 0.4551 -0.0828 0.6713 0.043 Uiso calc R 1 . . H
H2B 0.3325 -0.0849 0.7385 0.043 Uiso calc R 1 . . H
C3 0.1901(3) -0.12633(11) 0.5731(2) 0.0378(8) Uani d . 1 . . C
H3A 0.2697 -0.1524 0.5645 0.049 Uiso calc R 1 . . H
H3B 0.1111 -0.1274 0.5121 0.049 Uiso calc R 1 . . H
H3C 0.1513 -0.1388 0.6315 0.049 Uiso calc R 1 . . H
C4 0.2998(3) -0.04625(12) 0.4991(2) 0.0312(7) Uani d . 1 . . C
H4A 0.2563 -0.0708 0.4402 0.037 Uiso calc R 1 . . H
H4B 0.4084 -0.0501 0.5115 0.037 Uiso calc R 1 . . H
C5 0.2569(3) 0.01648(12) 0.4757(2) 0.0286(7) Uani d . 1 . . C
H5A 0.3219 0.0425 0.5237 0.034 Uiso calc R 1 . . H
H5B 0.2664 0.0264 0.4062 0.034 Uiso calc R 1 . . H
C6 -0.0165(4) -0.06348(13) 0.8084(2) 0.0407(8) Uani d . 1 . . C
C7 0.1252(5) -0.0738(2) 0.8855(3) 0.0832(14) Uani d . 1 . . C
H7A 0.1795 -0.1058 0.8628 0.108 Uiso calc R 1 . . H
H7B 0.1023 -0.0837 0.9508 0.108 Uiso calc R 1 . . H
H7C 0.1855 -0.0386 0.8928 0.108 Uiso calc R 1 . . H
C8 -0.1102(5) -0.11798(15) 0.7954(3) 0.0664(11) Uani d . 1 . . C
H8A -0.2034 -0.1104 0.7474 0.086 Uiso calc R 1 . . H
H8B -0.1303 -0.1294 0.8608 0.086 Uiso calc R 1 . . H
H8C -0.0574 -0.1493 0.7695 0.086 Uiso calc R 1 . . H
C9 -0.1012(5) -0.01290(15) 0.8362(3) 0.0683(12) Uani d . 1 . . C
H9A -0.0393 0.0219 0.8433 0.089 Uiso calc R 1 . . H
H9B -0.1299 -0.0209 0.9004 0.089 Uiso calc R 1 . . H
H9C -0.1897 -0.0066 0.7830 0.089 Uiso calc R 1 . . H
C10 0.4068(4) 0.12584(15) 0.9310(2) 0.0465(9) Uani d . 1 . . C
C11 0.5510(4) 0.1253(2) 0.8959(3) 0.0855(15) Uani d . 1 . . C
H11A 0.5767 0.0853 0.8824 0.111 Uiso calc R 1 . . H
H11B 0.6289 0.1420 0.9486 0.111 Uiso calc R 1 . . H
H11C 0.5405 0.1483 0.8338 0.111 Uiso calc R 1 . . H
C12 0.3681(5) 0.18700(19) 0.9538(4) 0.0972(17) Uani d . 1 . . C
H12A 0.3591 0.2108 0.8928 0.126 Uiso calc R 1 . . H
H12B 0.4458 0.2029 1.0077 0.126 Uiso calc R 1 . . H
H12C 0.2743 0.1871 0.9758 0.126 Uiso calc R 1 . . H
C13 0.4170(5) 0.0874(2) 1.0225(3) 0.0826(14) Uani d . 1 . . C
H13A 0.3215 0.0866 1.0422 0.107 Uiso calc R 1 . . H
H13B 0.4923 0.1026 1.0786 0.107 Uiso calc R 1 . . H
H13C 0.4437 0.0479 1.0062 0.107 Uiso calc R 1 . . H
C14 0.3188(3) 0.18807(12) 0.5788(2) 0.0367(7) Uani d . 1 . . C
C15 0.4486(4) 0.17289(14) 0.5318(3) 0.0504(9) Uani d . 1 . . C
H15A 0.5322 0.1607 0.5850 0.066 Uiso calc R 1 . . H
H15B 0.4765 0.2070 0.4969 0.066 Uiso calc R 1 . . H
H15C 0.4206 0.1412 0.4831 0.066 Uiso calc R 1 . . H
C16 0.1810(4) 0.19426(16) 0.4978(3) 0.0600(10) Uani d . 1 . . C
H16A 0.1587 0.1573 0.4621 0.078 Uiso calc R 1 . . H
H16B 0.1956 0.2243 0.4497 0.078 Uiso calc R 1 . . H
H16C 0.0988 0.2052 0.5287 0.078 Uiso calc R 1 . . H
C17 0.3512(5) 0.24201(15) 0.6429(3) 0.0658(12) Uani d . 1 . . C
H17A 0.2697 0.2494 0.6766 0.086 Uiso calc R 1 . . H
H17B 0.3623 0.2751 0.5998 0.086 Uiso calc R 1 . . H
H17C 0.4425 0.2365 0.6938 0.086 Uiso calc R 1 . . H
C18 -0.0382(4) 0.20265(14) 0.7673(3) 0.0469(9) Uani d . 1 . . C
C19 -0.0596(5) 0.17745(17) 0.8669(3) 0.0752(13) Uani d . 1 A . C
H19A -0.0748 0.1355 0.8598 0.098 Uiso calc R 1 . . H
H19B -0.1458 0.1954 0.8852 0.098 Uiso calc R 1 . . H
H19C 0.0281 0.1852 0.9200 0.098 Uiso calc R 1 . . H
C20 -0.0022(4) 0.26684(14) 0.7769(3) 0.0582(10) Uani d . 1 A . C
H20A 0.0883 0.2726 0.8285 0.076 Uiso calc R 1 . . H
H20B -0.0835 0.2877 0.7966 0.076 Uiso calc R 1 . . H
H20C 0.0118 0.2817 0.7117 0.076 Uiso calc R 1 . . H
C21A -0.1768(9) 0.1844(5) 0.7017(8) 0.0527(14) Uiso d P 0.517(15) A 1 C
H21A -0.1848 0.1421 0.7034 0.068 Uiso calc PR 0.517(15) A 1 H
H21B -0.1793 0.1971 0.6323 0.068 Uiso calc PR 0.517(15) A 1 H
H21C -0.2594 0.2019 0.7254 0.068 Uiso calc PR 0.517(15) A 1 H
C21B -0.1675(10) 0.2019(5) 0.6695(8) 0.0527(14) Uiso d P 0.483(15) A 2 C
H21D -0.2012 0.1619 0.6546 0.068 Uiso calc PR 0.483(15) A 2 H
H21E -0.1316 0.2176 0.6120 0.068 Uiso calc PR 0.483(15) A 2 H
H21F -0.2495 0.2257 0.6814 0.068 Uiso calc PR 0.483(15) A 2 H

loop_
_atom_site_aniso_label
_atom_site_aniso_U_11
_atom_site_aniso_U_22
_atom_site_aniso_U_33
_atom_site_aniso_U_12
_atom_site_aniso_U_13
_atom_site_aniso_U_23
Ti1 0.0263(3) 0.0264(3) 0.0277(3) -0.0055(2) 0.0069(2) -0.0063(2)
Ti2 0.0202(3) 0.0204(2) 0.0234(2) 0.0000(2) 0.00230(19) -0.0006(2)
O1 0.0177(11) 0.0288(10) 0.0321(10) 0.0031(8) -0.0018(8) -0.0021(8)
O2 0.0159(11) 0.0218(9) 0.0268(10) -0.0011(7) 0.0044(8) -0.0013(8)
O3 0.0207(11) 0.0252(10) 0.0293(10) -0.0005(8) 0.0035(8) -0.0036(8)
O4 0.0343(12) 0.0302(11) 0.0273(10) -0.0024(9) 0.0066(9) 0.0032(8)
O5 0.0413(14) 0.0511(14) 0.0309(11) -0.0171(11) -0.0008(10) -0.0075(10)
O6 0.0319(12) 0.0292(11) 0.0420(12) -0.0029(9) 0.0147(10) 0.0021(9)
O7 0.0342(13) 0.0327(11) 0.0572(14) -0.0061(9) 0.0167(11) -0.0196(10)
N1 0.0226(14) 0.0240(12) 0.0346(13) 0.0038(10) 0.0012(11) 0.0001(10)
C1 0.0252(17) 0.0399(17) 0.0327(15) 0.0037(14) -0.0035(13) -0.0028(14)
C2 0.0285(18) 0.0348(17) 0.0397(17) 0.0134(13) -0.0037(14) 0.0012(14)
C3 0.038(2) 0.0231(16) 0.0508(19) 0.0049(13) 0.0068(16) -0.0029(13)
C4 0.0232(17) 0.0350(16) 0.0352(16) 0.0043(13) 0.0056(13) -0.0071(13)
C5 0.0188(16) 0.0350(17) 0.0323(15) -0.0009(12) 0.0064(13) -0.0018(12)
C6 0.051(2) 0.0405(19) 0.0332(17) -0.0046(16) 0.0139(16) 0.0090(14)
C7 0.080(3) 0.130(4) 0.033(2) 0.000(3) 0.000(2) 0.025(2)
C8 0.084(3) 0.054(2) 0.073(3) -0.014(2) 0.042(2) 0.010(2)
C9 0.110(4) 0.053(2) 0.057(2) 0.001(2) 0.051(2) -0.0007(18)
C10 0.042(2) 0.058(2) 0.0338(17) -0.0164(17) -0.0032(15) -0.0068(16)
C11 0.044(3) 0.136(4) 0.072(3) -0.032(3) 0.003(2) -0.008(3)
C12 0.097(4) 0.077(3) 0.100(4) -0.019(3) -0.018(3) -0.043(3)
C13 0.080(3) 0.118(4) 0.042(2) -0.027(3) -0.005(2) 0.011(2)
C14 0.039(2) 0.0260(16) 0.0482(19) -0.0033(14) 0.0162(16) 0.0028(14)
C15 0.047(2) 0.050(2) 0.062(2) 0.0045(17) 0.0277(19) 0.0106(18)
C16 0.046(2) 0.050(2) 0.080(3) 0.0045(18) 0.006(2) 0.023(2)
C17 0.091(3) 0.038(2) 0.079(3) -0.021(2) 0.040(2) -0.0108(19)
C18 0.036(2) 0.0420(19) 0.065(2) -0.0012(15) 0.0168(18) -0.0250(17)
C19 0.085(3) 0.055(2) 0.105(3) -0.002(2) 0.063(3) -0.006(2)
C20 0.073(3) 0.041(2) 0.065(2) 0.0068(18) 0.024(2) -0.0121(18)

loop_
_atom_type_symbol
_atom_type_description
_atom_type_scat_dispersion_real
_atom_type_scat_dispersion_imag
_atom_type_scat_source
C C 0.0033 0.0016 'International Tables Vol C Tables 4.2.6.8 and 6.1.1.4'
H H 0.0000 0.0000 'International Tables Vol C Tables 4.2.6.8 and 6.1.1.4'
N N 0.0061 0.0033 'International Tables Vol C Tables 4.2.6.8 and 6.1.1.4'
O O 0.0106 0.0060 'International Tables Vol C Tables 4.2.6.8 and 6.1.1.4'
Ti Ti 0.2776 0.4457 'International Tables Vol C Tables 4.2.6.8 and 6.1.1.4'

loop_
_geom_angle_atom_site_label_1
_geom_angle_atom_site_label_2
_geom_angle_atom_site_label_3
_geom_angle_site_symmetry_1
_geom_angle_site_symmetry_3
_geom_angle
O7 Ti1 O6 . . 100.17(9)
O7 Ti1 O5 . . 100.64(10)
O6 Ti1 O5 . . 112.40(9)
O7 Ti1 O3 . . 92.27(8)
O6 Ti1 O3 . . 117.79(8)
O5 Ti1 O3 . . 124.68(9)
O7 Ti1 O1 . . 164.71(8)
O6 Ti1 O1 . . 89.21(8)
O5 Ti1 O1 . . 86.68(8)
O3 Ti1 O1 . . 72.61(7)
O7 Ti1 Ti2 . . 125.02(7)
O6 Ti1 Ti2 . . 104.32(6)
O5 Ti1 Ti2 . . 113.65(7)
O3 Ti1 Ti2 . . 32.89(5)
O1 Ti1 Ti2 . . 40.06(5)
O3 Ti2 O4 . . 105.07(9)
O3 Ti2 O1 . . 79.37(8)
O4 Ti2 O1 . . 102.15(8)
O3 Ti2 O2 . 3_556 102.64(8)
O4 Ti2 O2 . 3_556 93.50(8)
O1 Ti2 O2 . 3_556 163.18(7)
O3 Ti2 O2 . . 98.85(8)
O4 Ti2 O2 . . 154.15(8)
O1 Ti2 O2 . . 91.64(7)
O2 Ti2 O2 3_556 . 71.54(8)
O3 Ti2 N1 . . 150.98(8)
O4 Ti2 N1 . . 89.37(8)
O1 Ti2 N1 . . 72.97(8)
O2 Ti2 N1 3_556 . 101.40(7)
O2 Ti2 N1 . . 73.74(7)
O3 Ti2 Ti1 . . 36.90(6)
O4 Ti2 Ti1 . . 112.20(6)
O1 Ti2 Ti1 . . 42.86(5)
O2 Ti2 Ti1 3_556 . 135.17(5)
O2 Ti2 Ti1 . . 92.81(5)
N1 Ti2 Ti1 . . 114.39(6)
O3 Ti2 Ti2 . 3_556 103.24(6)
O4 Ti2 Ti2 . 3_556 126.95(6)
O1 Ti2 Ti2 . 3_556 126.70(6)
O2 Ti2 Ti2 3_556 3_556 36.49(5)
O2 Ti2 Ti2 . 3_556 35.06(5)
N1 Ti2 Ti2 . 3_556 86.80(6)
Ti1 Ti2 Ti2 . 3_556 117.40(2)
C1 O1 Ti2 . . 127.12(16)
C1 O1 Ti1 . . 135.69(16)
Ti2 O1 Ti1 . . 97.07(8)
C5 O2 Ti2 . 3_556 124.03(15)
C5 O2 Ti2 . . 115.15(15)
Ti2 O2 Ti2 3_556 . 108.46(8)
Ti2 O3 Ti1 . . 110.21(9)
C6 O4 Ti2 . . 148.97(18)
C10 O5 Ti1 . . 145.2(2)
C14 O6 Ti1 . . 144.92(18)
C18 O7 Ti1 . . 153.6(2)
C3 N1 C2 . . 110.3(2)
C3 N1 C4 . . 109.9(2)
C2 N1 C4 . . 112.2(2)
C3 N1 Ti2 . . 111.93(17)
C2 N1 Ti2 . . 103.28(16)
C4 N1 Ti2 . . 109.10(15)
O1 C1 C2 . . 107.6(2)
O1 C1 H1A . . 110.2
C2 C1 H1A . . 110.2
O1 C1 H1B . . 110.2
C2 C1 H1B . . 110.2
H1A C1 H1B . . 108.5
N1 C2 C1 . . 109.3(2)
N1 C2 H2A . . 109.8
C1 C2 H2A . . 109.8
N1 C2 H2B . . 109.8
C1 C2 H2B . . 109.8
H2A C2 H2B . . 108.3
N1 C3 H3A . . 109.5
N1 C3 H3B . . 109.5
H3A C3 H3B . . 109.5
N1 C3 H3C . . 109.5
H3A C3 H3C . . 109.5
H3B C3 H3C . . 109.5
N1 C4 C5 . . 110.9(2)
N1 C4 H4A . . 109.5
C5 C4 H4A . . 109.5
N1 C4 H4B . . 109.5
C5 C4 H4B . . 109.5
H4A C4 H4B . . 108.0
O2 C5 C4 . . 107.4(2)
O2 C5 H5A . . 110.2
C4 C5 H5A . . 110.2
O2 C5 H5B . . 110.2
C4 C5 H5B . . 110.2
H5A C5 H5B . . 108.5
O4 C6 C9 . . 109.6(2)
O4 C6 C7 . . 107.5(3)
C9 C6 C7 . . 112.1(3)
O4 C6 C8 . . 106.7(3)
C9 C6 C8 . . 110.8(3)
C7 C6 C8 . . 110.0(3)
C6 C7 H7A . . 109.5
C6 C7 H7B . . 109.5
H7A C7 H7B . . 109.5
C6 C7 H7C . . 109.5
H7A C7 H7C . . 109.5
H7B C7 H7C . . 109.5
C6 C8 H8A . . 109.5
C6 C8 H8B . . 109.5
H8A C8 H8B . . 109.5
C6 C8 H8C . . 109.5
H8A C8 H8C . . 109.5
H8B C8 H8C . . 109.5
C6 C9 H9A . . 109.5
C6 C9 H9B . . 109.5
H9A C9 H9B . . 109.5
C6 C9 H9C . . 109.5
H9A C9 H9C . . 109.5
H9B C9 H9C . . 109.5
O5 C10 C12 . . 110.5(3)
O5 C10 C13 . . 106.8(3)
C12 C10 C13 . . 110.9(3)
O5 C10 C11 . . 108.3(3)
C12 C10 C11 . . 109.8(3)
C13 C10 C11 . . 110.5(3)
C10 C11 H11A . . 109.5
C10 C11 H11B . . 109.5
H11A C11 H11B . . 109.5
C10 C11 H11C . . 109.5
H11A C11 H11C . . 109.5
H11B C11 H11C . . 109.5
C10 C12 H12A . . 109.5
C10 C12 H12B . . 109.5
H12A C12 H12B . . 109.5
C10 C12 H12C . . 109.5
H12A C12 H12C . . 109.5
H12B C12 H12C . . 109.5
C10 C13 H13A . . 109.5
C10 C13 H13B . . 109.5
H13A C13 H13B . . 109.5
C10 C13 H13C . . 109.5
H13A C13 H13C . . 109.5
H13B C13 H13C . . 109.5
O6 C14 C16 . . 108.4(2)
O6 C14 C17 . . 109.1(3)
C16 C14 C17 . . 112.0(3)
O6 C14 C15 . . 106.4(2)
C16 C14 C15 . . 110.2(3)
C17 C14 C15 . . 110.6(3)
C14 C15 H15A . . 109.5
C14 C15 H15B . . 109.5
H15A C15 H15B . . 109.5
C14 C15 H15C . . 109.5
H15A C15 H15C . . 109.5
H15B C15 H15C . . 109.5
C14 C16 H16A . . 109.5
C14 C16 H16B . . 109.5
H16A C16 H16B . . 109.5
C14 C16 H16C . . 109.5
H16A C16 H16C . . 109.5
H16B C16 H16C . . 109.5
C14 C17 H17A . . 109.5
C14 C17 H17B . . 109.5
H17A C17 H17B . . 109.5
C14 C17 H17C . . 109.5
H17A C17 H17C . . 109.5
H17B C17 H17C . . 109.5
O7 C18 C21A . . 110.7(4)
O7 C18 C20 . . 107.6(3)
C21A C18 C20 . . 118.8(5)
O7 C18 C19 . . 108.4(3)
C21A C18 C19 . . 99.4(6)
C20 C18 C19 . . 111.5(3)
O7 C18 C21B . . 106.2(4)
C20 C18 C21B . . 101.3(5)
C19 C18 C21B . . 121.1(6)
C18 C19 H19A . . 109.5
C18 C19 H19B . . 109.5
H19A C19 H19B . . 109.5
C18 C19 H19C . . 109.5
H19A C19 H19C . . 109.5
H19B C19 H19C . . 109.5
C18 C20 H20A . . 109.5
C18 C20 H20B . . 109.5
H20A C20 H20B . . 109.5
C18 C20 H20C . . 109.5
H20A C20 H20C . . 109.5
H20B C20 H20C . . 109.5
C18 C21A H21A . . 109.5
C18 C21A H21B . . 109.5
H21A C21A H21B . . 109.5
C18 C21A H21C . . 109.5
H21A C21A H21C . . 109.5
H21B C21A H21C . . 109.5
C18 C21B H21D . . 109.5
C18 C21B H21E . . 109.5
H21D C21B H21E . . 109.5
C18 C21B H21F . . 109.5
H21D C21B H21F . . 109.5
H21E C21B H21F . . 109.5

loop_
_geom_bond_atom_site_label_1
_geom_bond_atom_site_label_2
_geom_bond_site_symmetry_2
_geom_bond_distance
_geom_bond_publ_flag
Ti1 O7 . 1.794(2) y
Ti1 O6 . 1.7957(19) y
Ti1 O5 . 1.810(2) y
Ti1 O3 . 1.9488(18) y
Ti1 O1 . 2.0878(18) y
Ti1 Ti2 . 3.0459(7) ?
Ti2 O3 . 1.7624(17) y
Ti2 O4 . 1.8034(18) y
Ti2 O1 . 1.9755(18) y
Ti2 O2 3_556 2.0044(17) y
Ti2 O2 . 2.0751(17) y
Ti2 N1 . 2.374(2) y
Ti2 Ti2 3_556 3.3101(10) ?
O1 C1 . 1.406(3) ?
O2 C5 . 1.422(3) ?
O4 C6 . 1.433(3) ?
O5 C10 . 1.422(3) ?
O6 C14 . 1.429(3) ?
O7 C18 . 1.423(3) ?
N1 C3 . 1.473(3) ?
N1 C2 . 1.479(3) ?
N1 C4 . 1.493(3) ?
C1 C2 . 1.513(4) ?
C1 H1A . 0.9900 ?
C1 H1B . 0.9900 ?
C2 H2A . 0.9900 ?
C2 H2B . 0.9900 ?
C3 H3A . 0.9800 ?
C3 H3B . 0.9800 ?
C3 H3C . 0.9800 ?
C4 C5 . 1.516(4) ?
C4 H4A . 0.9900 ?
C4 H4B . 0.9900 ?
C5 H5A . 0.9900 ?
C5 H5B . 0.9900 ?
C6 C9 . 1.499(5) ?
C6 C7 . 1.512(5) ?
C6 C8 . 1.517(4) ?
C7 H7A . 0.9800 ?
C7 H7B . 0.9800 ?
C7 H7C . 0.9800 ?
C8 H8A . 0.9800 ?
C8 H8B . 0.9800 ?
C8 H8C . 0.9800 ?
C9 H9A . 0.9800 ?
C9 H9B . 0.9800 ?
C9 H9C . 0.9800 ?
C10 C12 . 1.504(5) ?
C10 C13 . 1.511(5) ?
C10 C11 . 1.515(5) ?
C11 H11A . 0.9800 ?
C11 H11B . 0.9800 ?
C11 H11C . 0.9800 ?
C12 H12A . 0.9800 ?
C12 H12B . 0.9800 ?
C12 H12C . 0.9800 ?
C13 H13A . 0.9800 ?
C13 H13B . 0.9800 ?
C13 H13C . 0.9800 ?
C14 C16 . 1.503(4) ?
C14 C17 . 1.509(4) ?
C14 C15 . 1.521(4) ?
C15 H15A . 0.9800 ?
C15 H15B . 0.9800 ?
C15 H15C . 0.9800 ?
C16 H16A . 0.9800 ?
C16 H16B . 0.9800 ?
C16 H16C . 0.9800 ?
C17 H17A . 0.9800 ?
C17 H17B . 0.9800 ?
C17 H17C . 0.9800 ?
C18 C21A . 1.460(8) ?
C18 C20 . 1.517(4) ?
C18 C19 . 1.520(5) ?
C18 C21B . 1.585(9) ?
C19 H19A . 0.9800 ?
C19 H19B . 0.9800 ?
C19 H19C . 0.9800 ?
C20 H20A . 0.9800 ?
C20 H20B . 0.9800 ?
C20 H20C . 0.9800 ?
C21A H21A . 0.9800 ?
C21A H21B . 0.9800 ?
C21A H21C . 0.9800 ?
C21B H21D . 0.9800 ?
C21B H21E . 0.9800 ?
C21B H21F . 0.9800 ?

loop_
_geom_torsion_atom_site_label_1
_geom_torsion_atom_site_label_2
_geom_torsion_atom_site_label_3
_geom_torsion_atom_site_label_4
_geom_torsion_site_symmetry_1
_geom_torsion_site_symmetry_4
_geom_torsion
O7 Ti1 Ti2 O3 . . -5.76(13)
O6 Ti1 Ti2 O3 . . -119.42(12)
O5 Ti1 Ti2 O3 . . 117.82(12)
O1 Ti1 Ti2 O3 . . 169.59(12)
O7 Ti1 Ti2 O4 . . -91.41(11)
O6 Ti1 Ti2 O4 . . 154.92(9)
O5 Ti1 Ti2 O4 . . 32.16(10)
O3 Ti1 Ti2 O4 . . -85.66(12)
O1 Ti1 Ti2 O4 . . 83.93(10)
O7 Ti1 Ti2 O1 . . -175.35(12)
O6 Ti1 Ti2 O1 . . 70.99(10)
O5 Ti1 Ti2 O1 . . -51.77(11)
O3 Ti1 Ti2 O1 . . -169.59(12)
O7 Ti1 Ti2 O2 . 3_556 28.86(12)
O6 Ti1 Ti2 O2 . 3_556 -84.80(10)
O5 Ti1 Ti2 O2 . 3_556 152.43(10)
O3 Ti1 Ti2 O2 . 3_556 34.62(12)
O1 Ti1 Ti2 O2 . 3_556 -155.79(11)
O7 Ti1 Ti2 O2 . . 95.27(10)
O6 Ti1 Ti2 O2 . . -18.40(8)
O5 Ti1 Ti2 O2 . . -141.16(9)
O3 Ti1 Ti2 O2 . . 101.03(11)
O1 Ti1 Ti2 O2 . . -89.38(9)
O7 Ti1 Ti2 N1 . . 168.68(10)
O6 Ti1 Ti2 N1 . . 55.01(9)
O5 Ti1 Ti2 N1 . . -67.75(10)
O3 Ti1 Ti2 N1 . . 174.43(11)
O1 Ti1 Ti2 N1 . . -15.98(10)
O7 Ti1 Ti2 Ti2 . 3_556 69.12(9)
O6 Ti1 Ti2 Ti2 . 3_556 -44.54(7)
O5 Ti1 Ti2 Ti2 . 3_556 -167.30(8)
O3 Ti1 Ti2 Ti2 . 3_556 74.88(10)
O1 Ti1 Ti2 Ti2 . 3_556 -115.53(8)
O3 Ti2 O1 C1 . . 177.1(2)
O4 Ti2 O1 C1 . . 73.8(2)
O2 Ti2 O1 C1 3_556 . -84.3(3)
O2 Ti2 O1 C1 . . -84.2(2)
N1 Ti2 O1 C1 . . -11.7(2)
Ti1 Ti2 O1 C1 . . -176.5(2)
Ti2 Ti2 O1 C1 3_556 . -84.2(2)
O3 Ti2 O1 Ti1 . . -6.34(8)
O4 Ti2 O1 Ti1 . . -109.65(8)
O2 Ti2 O1 Ti1 3_556 . 92.2(3)
O2 Ti2 O1 Ti1 . . 92.36(7)
N1 Ti2 O1 Ti1 . . 164.80(9)
Ti2 Ti2 O1 Ti1 3_556 . 92.33(7)
O7 Ti1 O1 C1 . . -169.4(3)
O6 Ti1 O1 C1 . . 62.4(2)
O5 Ti1 O1 C1 . . -50.1(2)
O3 Ti1 O1 C1 . . -178.0(2)
Ti2 Ti1 O1 C1 . . 176.1(3)
O7 Ti1 O1 Ti2 . . 14.6(4)
O6 Ti1 O1 Ti2 . . -113.63(9)
O5 Ti1 O1 Ti2 . . 133.88(9)
O3 Ti1 O1 Ti2 . . 5.90(7)
O3 Ti2 O2 C5 . . 115.59(16)
O4 Ti2 O2 C5 . . -86.7(2)
O1 Ti2 O2 C5 . . 36.10(16)
O2 Ti2 O2 C5 3_556 . -143.95(19)
N1 Ti2 O2 C5 . . -35.63(16)
Ti1 Ti2 O2 C5 . . 78.98(15)
Ti2 Ti2 O2 C5 3_556 . -143.95(19)
O3 Ti2 O2 Ti2 . 3_556 -100.46(9)
O4 Ti2 O2 Ti2 . 3_556 57.2(2)
O1 Ti2 O2 Ti2 . 3_556 -179.95(8)
O2 Ti2 O2 Ti2 3_556 3_556 0.0
N1 Ti2 O2 Ti2 . 3_556 108.32(9)
Ti1 Ti2 O2 Ti2 . 3_556 -137.07(7)
O4 Ti2 O3 Ti1 . . 107.04(10)
O1 Ti2 O3 Ti1 . . 7.18(9)
O2 Ti2 O3 Ti1 3_556 . -155.77(8)
O2 Ti2 O3 Ti1 . . -82.83(9)
N1 Ti2 O3 Ti1 . . -10.5(2)
Ti2 Ti2 O3 Ti1 3_556 . -118.30(7)
O7 Ti1 O3 Ti2 . . 175.28(10)
O6 Ti1 O3 Ti2 . . 72.55(12)
O5 Ti1 O3 Ti2 . . -80.12(13)
O1 Ti1 O3 Ti2 . . -7.00(8)
O3 Ti2 O4 C6 . . -14.4(4)
O1 Ti2 O4 C6 . . 67.7(4)
O2 Ti2 O4 C6 3_556 . -118.5(4)
O2 Ti2 O4 C6 . . -171.6(3)
N1 Ti2 O4 C6 . . 140.1(4)
Ti1 Ti2 O4 C6 . . 23.9(4)
Ti2 Ti2 O4 C6 3_556 . -134.4(3)
O7 Ti1 O5 C10 . . -67.1(4)
O6 Ti1 O5 C10 . . 38.7(4)
O3 Ti1 O5 C10 . . -167.4(3)
O1 Ti1 O5 C10 . . 126.5(4)
Ti2 Ti1 O5 C10 . . 156.9(3)
O7 Ti1 O6 C14 . . -11.3(3)
O5 Ti1 O6 C14 . . -117.3(3)
O3 Ti1 O6 C14 . . 86.8(3)
O1 Ti1 O6 C14 . . 156.6(3)
Ti2 Ti1 O6 C14 . . 119.1(3)
O6 Ti1 O7 C18 . . 163.1(5)
O5 Ti1 O7 C18 . . -81.6(5)
O3 Ti1 O7 C18 . . 44.3(5)
O1 Ti1 O7 C18 . . 36.0(7)
Ti2 Ti1 O7 C18 . . 47.5(5)
O3 Ti2 N1 C3 . . 168.17(18)
O4 Ti2 N1 C3 . . 47.07(18)
O1 Ti2 N1 C3 . . 149.98(19)
O2 Ti2 N1 C3 3_556 . -46.37(19)
O2 Ti2 N1 C3 . . -113.10(19)
Ti1 Ti2 N1 C3 . . 161.27(16)
Ti2 Ti2 N1 C3 3_556 . -80.00(18)
O3 Ti2 N1 C2 . . 49.5(3)
O4 Ti2 N1 C2 . . -71.61(17)
O1 Ti2 N1 C2 . . 31.30(16)
O2 Ti2 N1 C2 3_556 . -165.06(16)
O2 Ti2 N1 C2 . . 128.22(17)
Ti1 Ti2 N1 C2 . . 42.59(17)
Ti2 Ti2 N1 C2 3_556 . 161.32(16)
O3 Ti2 N1 C4 . . -70.0(2)
O4 Ti2 N1 C4 . . 168.87(17)
O1 Ti2 N1 C4 . . -88.21(17)
O2 Ti2 N1 C4 3_556 . 75.43(17)
O2 Ti2 N1 C4 . . 8.71(16)
Ti1 Ti2 N1 C4 . . -76.92(17)
Ti2 Ti2 N1 C4 3_556 . 41.81(16)
Ti2 O1 C1 C2 . . -11.1(3)
Ti1 O1 C1 C2 . . 173.83(18)
C3 N1 C2 C1 . . -166.6(2)
C4 N1 C2 C1 . . 70.6(3)
Ti2 N1 C2 C1 . . -46.8(3)
O1 C1 C2 N1 . . 40.6(3)
C3 N1 C4 C5 . . 139.3(2)
C2 N1 C4 C5 . . -97.6(3)
Ti2 N1 C4 C5 . . 16.2(3)
Ti2 O2 C5 C4 3_556 . -81.6(2)
Ti2 O2 C5 C4 . . 56.0(2)
N1 C4 C5 O2 . . -44.1(3)
Ti2 O4 C6 C9 . . 30.3(5)
Ti2 O4 C6 C7 . . -91.7(4)
Ti2 O4 C6 C8 . . 150.3(3)
Ti1 O5 C10 C12 . . 54.9(5)
Ti1 O5 C10 C13 . . 175.7(3)
Ti1 O5 C10 C11 . . -65.3(5)
Ti1 O6 C14 C16 . . -59.6(4)
Ti1 O6 C14 C17 . . 62.6(4)
Ti1 O6 C14 C15 . . -178.1(2)
Ti1 O7 C18 C21A . . -64.4(8)
Ti1 O7 C18 C20 . . 164.2(3)
Ti1 O7 C18 C19 . . 43.6(6)
Ti1 O7 C18 C21B . . -88.0(7)
